data_7234623
loop_
_publ_author_name
'Shuzhen Li'
'Yanjun Lin'
'Dongpeng Yan'

_publ_section_title
;
 Two-component molecular cocrystals of 9-acetylanthracene with highly
 tunable one-/two-photon fluorescence and aggregation induced emission
;
_journal_name_full 'Journal of Materials Chemistry C'
_journal_page_first 2527
_journal_page_last 2534
_journal_paper_doi 10.1039/C6TC00067C
_journal_volume 4
_journal_year 2016
_chemical_formula_moiety 'C10 F8, C16 H12 O'
_chemical_formula_sum 'C26 H12 F8 O'
_chemical_formula_weight 492.36
_space_group_crystal_system monoclinic
_space_group_IT_number 14
_space_group_name_Hall '-P 2yn'
_space_group_name_H-M_alt 'P 1 21/n 1'
_atom_sites_solution_hydrogens geom
_atom_sites_solution_primary direct
_atom_sites_solution_secondary difmap
_cell_angle_alpha 90.00
_cell_angle_beta 113.907(6)
_cell_angle_gamma 90.00
_cell_formula_units_Z 4
_cell_length_a 11.5602(7)
_cell_length_b 13.8550(5)
_cell_length_c 13.7535(7)
_cell_measurement_reflns_used 2494
_cell_measurement_temperature 103.4
_cell_measurement_theta_max 29.5724
_cell_measurement_theta_min 2.9348
_cell_volume 2013.9(2)
_computing_cell_refinement
;
CrysAlisPro, Agilent Technologies,
Version 1.171.35.11 (release 16-05-2011 CrysAlis171 .NET)
(compiled May 16 2011,17:55:39)
;
_computing_data_collection
;
CrysAlisPro, Agilent Technologies,
Version 1.171.35.11 (release 16-05-2011 CrysAlis171 .NET)
(compiled May 16 2011,17:55:39)
;
_computing_data_reduction
;
CrysAlisPro, Agilent Technologies,
Version 1.171.35.11 (release 16-05-2011 CrysAlis171 .NET)
(compiled May 16 2011,17:55:39)
;
_computing_molecular_graphics
;
O. V. Dolomanov, L. J. Bourhis, R. J. Gildea, J. A. K. Howard and H. Puschmann,
OLEX2: a complete structure solution, refinement and analysis program.
J. Appl. Cryst. (2009). 42, 339-341.
;
_computing_publication_material
;
O. V. Dolomanov, L. J. Bourhis, R. J. Gildea, J. A. K. Howard and H. Puschmann,
OLEX2: a complete structure solution, refinement and analysis program.
J. Appl. Cryst. (2009). 42, 339-341.
;
_computing_structure_refinement 'SHELXL-97 (Sheldrick, 1997)'
_computing_structure_solution 'A short history of SHELX (Sheldrick, 2007)/Bruker'
_diffrn_ambient_temperature 103.4
_diffrn_detector_area_resol_mean 16.0971
_diffrn_measured_fraction_theta_full 0.999
_diffrn_measured_fraction_theta_max 0.999
_diffrn_measurement_details
;
#__ type_ start__ end____ width___ exp.time_
  1 omega  -63.00  -35.00   1.0000   15.0000
omega____ theta____ kappa____ phi______ frames
    -      -13.2647  121.0000   11.0000 28

#__ type_ start__ end____ width___ exp.time_
  2 omega  -72.00  -46.00   1.0000   15.0000
omega____ theta____ kappa____ phi______ frames
    -      -13.2647  152.0000 -128.0000 26

#__ type_ start__ end____ width___ exp.time_
  3 omega  -67.00   12.00   1.0000   15.0000
omega____ theta____ kappa____ phi______ frames
    -      -13.2647  -77.0000    0.0000 79

#__ type_ start__ end____ width___ exp.time_
  4 omega  -32.00   55.00   1.0000   15.0000
omega____ theta____ kappa____ phi______ frames
    -      -13.2647   37.0000   90.0000 87

#__ type_ start__ end____ width___ exp.time_
  5 omega  -32.00   29.00   1.0000   15.0000
omega____ theta____ kappa____ phi______ frames
    -       18.5772    0.0000   60.0000 61
;
_diffrn_measurement_device_type 'Xcalibur, Eos, Gemini'
_diffrn_measurement_method '\w scans'
_diffrn_orient_matrix_UB_11 0.0272424000
_diffrn_orient_matrix_UB_12 -0.0439078000
_diffrn_orient_matrix_UB_13 -0.0069743000
_diffrn_orient_matrix_UB_21 -0.0532367000
_diffrn_orient_matrix_UB_22 -0.0256882000
_diffrn_orient_matrix_UB_23 -0.0003708000
_diffrn_orient_matrix_UB_31 -0.0304402000
_diffrn_orient_matrix_UB_32 0.0056468000
_diffrn_orient_matrix_UB_33 -0.0559666000
_diffrn_radiation_monochromator graphite
_diffrn_radiation_type 'Mo K\a'
_diffrn_radiation_wavelength 0.7107
_diffrn_reflns_av_R_equivalents 0.0388
_diffrn_reflns_av_unetI/netI 0.0519
_diffrn_reflns_limit_h_max 9
_diffrn_reflns_limit_h_min -14
_diffrn_reflns_limit_k_max 16
_diffrn_reflns_limit_k_min -17
_diffrn_reflns_limit_l_max 16
_diffrn_reflns_limit_l_min -16
_diffrn_reflns_number 10894
_diffrn_reflns_theta_full 26.00
_diffrn_reflns_theta_max 26.00
_diffrn_reflns_theta_min 2.94
_diffrn_source 'Enhance (Mo) X-ray Source'
_exptl_absorpt_coefficient_mu 0.149
_exptl_absorpt_correction_T_max 1.00000
_exptl_absorpt_correction_T_min 0.98218
_exptl_absorpt_correction_type multi-scan
_exptl_absorpt_process_details
;
CrysAlisPro, Agilent Technologies,
Version 1.171.35.11 (release 16-05-2011 CrysAlis171 .NET)
(compiled May 16 2011,17:55:39)
Empirical absorption correction using spherical harmonics,
 implemented in SCALE3 ABSPACK scaling algorithm.
;
_exptl_crystal_colour colorless
_exptl_crystal_density_diffrn 1.624
_exptl_crystal_density_meas ?
_exptl_crystal_density_method none
_exptl_crystal_description needle-like
_exptl_crystal_F_000 992
_exptl_crystal_size_max 0.24
_exptl_crystal_size_mid 0.15
_exptl_crystal_size_min 0.07
_refine_diff_density_max 0.289
_refine_diff_density_min -0.264
_refine_diff_density_rms 0.053
_refine_ls_extinction_method none
_refine_ls_goodness_of_fit_ref 1.049
_refine_ls_hydrogen_treatment mixed
_refine_ls_matrix_type full
_refine_ls_number_parameters 317
_refine_ls_number_reflns 3947
_refine_ls_number_restraints 0
_refine_ls_restrained_S_all 1.049
_refine_ls_R_factor_all 0.0722
_refine_ls_R_factor_gt 0.0473
_refine_ls_shift/su_max 0.001
_refine_ls_shift/su_mean 0.000
_refine_ls_structure_factor_coef Fsqd
_refine_ls_weighting_details 'calc w=1/[\s^2^(Fo^2^)+(0.0470P)^2^+0.0893P] where P=(Fo^2^+2Fc^2^)/3'
_refine_ls_weighting_scheme calc
_refine_ls_wR_factor_gt 0.1047
_refine_ls_wR_factor_ref 0.1190
_reflns_number_gt 2794
_reflns_number_total 3947
_reflns_threshold_expression >2sigma(I)
_cod_data_source_file J-Mater-Chem-C-2016-4-2527.cif
_cod_data_source_block exp_3230
_cod_depositor_comments
;
The following automatic conversions were performed:

data item '_exptl_crystal_density_meas' value 'none' was changed to
'?' -- the value is perceived as not measured.

Automatic conversion script
Id: cif_fix_values 6909 2019-04-08 15:41:33Z antanas 
;
_cod_original_cell_volume 2013.85(18)
_cod_database_code 7234623
_reflns_odcompleteness_completeness 99.84
_reflns_odcompleteness_iscentric 1
_reflns_odcompleteness_theta 26.32

loop_
_space_group_symop_id
_space_group_symop_operation_xyz
1 'x, y, z'
2 '-x+1/2, y+1/2, -z+1/2'
3 '-x, -y, -z'
4 'x-1/2, -y-1/2, z-1/2'

loop_
_atom_site_label
_atom_site_type_symbol
_atom_site_fract_x
_atom_site_fract_y
_atom_site_fract_z
_atom_site_U_iso_or_equiv
_atom_site_adp_type
_atom_site_occupancy
_atom_site_symmetry_multiplicity
_atom_site_calc_flag
_atom_site_refinement_flags
_atom_site_disorder_assembly
_atom_site_disorder_group
F7 F 0.78340(12) 0.10820(9) 0.35007(9) 0.0340(3) Uani 1 1 d . . .
F3 F 1.15133(13) 0.40440(10) 0.09895(9) 0.0398(4) Uani 1 1 d . . .
F5 F 0.82540(12) 0.42646(8) 0.25830(9) 0.0299(3) Uani 1 1 d . . .
F8 F 0.96038(13) 0.04743(8) 0.28441(9) 0.0323(3) Uani 1 1 d . . .
F6 F 0.71970(12) 0.29478(9) 0.33962(9) 0.0319(3) Uani 1 1 d . . .
F4 F 0.97406(13) 0.46487(8) 0.16430(9) 0.0332(3) Uani 1 1 d . . .
C6 C 0.95067(19) 0.30638(14) 0.22212(14) 0.0197(5) Uani 1 1 d . . .
C10 C 0.9272(2) 0.14171(14) 0.27337(14) 0.0221(5) Uani 1 1 d . . .
C8 C 0.80535(19) 0.26815(15) 0.30279(14) 0.0223(5) Uani 1 1 d . . .
F1 F 1.10828(12) 0.08589(9) 0.19004(9) 0.0370(4) Uani 1 1 d . . .
C7 C 0.86010(19) 0.33414(14) 0.26149(14) 0.0199(5) Uani 1 1 d . . .
C12 C 0.63809(18) 0.21118(14) 0.00876(14) 0.0193(4) Uani 1 1 d . . .
C5 C 1.0088(2) 0.37167(15) 0.17683(15) 0.0242(5) Uani 1 1 d . . .
F2 F 1.21326(12) 0.21747(10) 0.10758(9) 0.0404(4) Uani 1 1 d . . .
C24 C 0.79122(18) 0.20065(14) -0.07237(14) 0.0191(5) Uani 1 1 d . . .
C17 C 0.64955(19) 0.31462(14) 0.01142(14) 0.0199(5) Uani 1 1 d . . .
C19 C 0.80213(19) 0.30387(14) -0.06893(14) 0.0203(5) Uani 1 1 d . . .
C3 C 1.1289(2) 0.24492(17) 0.14600(15) 0.0281(5) Uani 1 1 d . . .
C4 C 1.0965(2) 0.34199(16) 0.14148(15) 0.0260(5) Uani 1 1 d . . .
C1 C 0.98493(19) 0.20656(14) 0.22806(14) 0.0202(5) Uani 1 1 d . . .
C9 C 0.8387(2) 0.17075(15) 0.30829(14) 0.0228(5) Uani 1 1 d . . .
C11 C 0.70881(18) 0.15663(14) -0.03378(13) 0.0187(4) Uani 1 1 d . . .
C2 C 1.0750(2) 0.17912(15) 0.18814(15) 0.0246(5) Uani 1 1 d . . .
C13 C 0.5549(2) 0.16840(16) 0.05025(14) 0.0250(5) Uani 1 1 d . . .
H13 H 0.5472 0.1016 0.0501 0.030 Uiso 1 1 calc R . .
C25 C 0.6930(2) 0.04860(15) -0.04134(15) 0.0249(5) Uani 1 1 d . . .
C23 C 0.8631(2) 0.14766(16) -0.11758(14) 0.0241(5) Uani 1 1 d . . .
H23 H 0.8550 0.0809 -0.1229 0.029 Uiso 1 1 calc R . .
C15 C 0.4971(2) 0.32549(17) 0.09092(15) 0.0309(6) Uani 1 1 d . . .
H15 H 0.4492 0.3625 0.1174 0.037 Uiso 1 1 calc R . .
C18 C 0.73063(19) 0.35777(15) -0.02763(14) 0.0219(5) Uani 1 1 d . . .
H18 H 0.7374 0.4247 -0.0262 0.026 Uiso 1 1 calc R . .
C16 C 0.5758(2) 0.36947(16) 0.05375(14) 0.0266(5) Uani 1 1 d . . .
H16 H 0.5820 0.4364 0.0558 0.032 Uiso 1 1 calc R . .
C26 C 0.7942(2) -0.01122(16) 0.03858(16) 0.0385(6) Uani 1 1 d . . .
H26A H 0.8755 0.0155 0.0506 0.058 Uiso 1 1 calc R . .
H26B H 0.7891 -0.0760 0.0125 0.058 Uiso 1 1 calc R . .
H26C H 0.7833 -0.0117 0.1041 0.058 Uiso 1 1 calc R . .
C21 C 0.9549(2) 0.29455(17) -0.14779(16) 0.0312(5) Uani 1 1 d . . .
H21 H 1.0101 0.3249 -0.1718 0.037 Uiso 1 1 calc R . .
C20 C 0.8861(2) 0.34777(16) -0.10805(15) 0.0276(5) Uani 1 1 d . . .
H20 H 0.8939 0.4146 -0.1062 0.033 Uiso 1 1 calc R . .
C14 C 0.4870(2) 0.22339(17) 0.08977(15) 0.0307(5) Uani 1 1 d . . .
H14 H 0.4335 0.1940 0.1163 0.037 Uiso 1 1 calc R . .
C22 C 0.9431(2) 0.19255(16) -0.15304(15) 0.0291(5) Uani 1 1 d . . .
H22 H 0.9903 0.1563 -0.1808 0.035 Uiso 1 1 calc R . .
O1 O 0.59866(16) 0.01316(11) -0.10869(12) 0.0397(4) Uani 1 1 d . . .

loop_
_atom_site_aniso_label
_atom_site_aniso_U_11
_atom_site_aniso_U_22
_atom_site_aniso_U_33
_atom_site_aniso_U_23
_atom_site_aniso_U_13
_atom_site_aniso_U_12
F7 0.0363(8) 0.0329(7) 0.0340(7) 0.0034(6) 0.0156(6) -0.0124(7)
F3 0.0372(8) 0.0494(9) 0.0405(7) 0.0018(6) 0.0238(6) -0.0130(7)
F5 0.0284(7) 0.0209(6) 0.0429(7) 0.0002(5) 0.0168(6) 0.0054(6)
F8 0.0380(8) 0.0181(6) 0.0369(7) 0.0008(5) 0.0110(6) 0.0013(6)
F6 0.0261(7) 0.0408(8) 0.0366(7) -0.0040(6) 0.0209(6) -0.0008(7)
F4 0.0371(8) 0.0239(7) 0.0417(7) 0.0067(6) 0.0190(6) -0.0005(6)
C6 0.0158(10) 0.0226(11) 0.0186(10) -0.0018(8) 0.0047(8) -0.0001(9)
C10 0.0243(11) 0.0163(10) 0.0192(10) -0.0009(8) 0.0022(9) -0.0011(10)
C8 0.0166(10) 0.0295(12) 0.0216(10) -0.0041(9) 0.0084(9) -0.0004(10)
F1 0.0341(8) 0.0286(7) 0.0486(8) -0.0121(6) 0.0170(6) 0.0059(7)
C7 0.0187(10) 0.0164(11) 0.0228(10) -0.0010(8) 0.0066(9) 0.0015(9)
C12 0.0163(10) 0.0225(11) 0.0158(10) -0.0011(8) 0.0031(8) -0.0014(9)
C5 0.0227(11) 0.0230(12) 0.0255(11) 0.0000(9) 0.0083(9) -0.0017(10)
F2 0.0285(7) 0.0602(9) 0.0412(7) -0.0138(7) 0.0230(6) -0.0003(7)
C24 0.0171(10) 0.0212(11) 0.0172(10) 0.0006(8) 0.0052(8) 0.0020(9)
C17 0.0171(10) 0.0221(11) 0.0162(9) -0.0005(8) 0.0025(8) 0.0035(9)
C19 0.0184(11) 0.0225(11) 0.0182(10) 0.0037(8) 0.0055(8) -0.0009(10)
C3 0.0185(11) 0.0438(14) 0.0236(11) -0.0091(10) 0.0100(9) -0.0023(11)
C4 0.0221(11) 0.0339(13) 0.0230(10) -0.0010(9) 0.0103(9) -0.0070(11)
C1 0.0165(10) 0.0219(11) 0.0184(10) -0.0035(8) 0.0031(8) -0.0004(9)
C9 0.0241(11) 0.0229(11) 0.0209(10) 0.0010(8) 0.0086(9) -0.0090(10)
C11 0.0179(10) 0.0188(10) 0.0185(10) 0.0003(8) 0.0065(8) -0.0006(9)
C2 0.0204(11) 0.0250(12) 0.0242(11) -0.0083(9) 0.0049(9) 0.0018(10)
C13 0.0222(11) 0.0309(12) 0.0220(10) -0.0008(9) 0.0089(9) -0.0059(10)
C25 0.0289(13) 0.0231(12) 0.0252(11) 0.0002(9) 0.0135(10) -0.0029(11)
C23 0.0233(11) 0.0248(11) 0.0240(10) 0.0008(9) 0.0095(9) 0.0025(10)
C15 0.0205(11) 0.0482(15) 0.0241(11) -0.0064(10) 0.0091(9) 0.0076(12)
C18 0.0228(11) 0.0169(11) 0.0226(10) 0.0014(8) 0.0058(9) 0.0005(9)
C16 0.0256(12) 0.0287(12) 0.0223(10) -0.0025(9) 0.0062(9) 0.0069(11)
C26 0.0493(16) 0.0217(12) 0.0326(12) 0.0031(10) 0.0045(11) 0.0031(12)
C21 0.0224(12) 0.0457(15) 0.0276(11) 0.0051(10) 0.0124(10) -0.0064(12)
C20 0.0268(12) 0.0297(12) 0.0271(11) 0.0033(9) 0.0117(9) -0.0076(11)
C14 0.0207(12) 0.0509(15) 0.0224(11) -0.0022(10) 0.0106(9) -0.0053(12)
C22 0.0211(11) 0.0441(14) 0.0249(11) -0.0011(10) 0.0122(9) 0.0056(11)
O1 0.0370(10) 0.0290(9) 0.0422(9) -0.0016(8) 0.0049(8) -0.0099(8)

loop_
_atom_type_symbol
_atom_type_description
_atom_type_scat_dispersion_real
_atom_type_scat_dispersion_imag
_atom_type_scat_source
C C 0.0033 0.0016 'International Tables Vol C Tables 4.2.6.8 and 6.1.1.4'
H H 0.0000 0.0000 'International Tables Vol C Tables 4.2.6.8 and 6.1.1.4'
F F 0.0171 0.0103 'International Tables Vol C Tables 4.2.6.8 and 6.1.1.4'
O O 0.0106 0.0060 'International Tables Vol C Tables 4.2.6.8 and 6.1.1.4'

loop_
_geom_angle_atom_site_label_1
_geom_angle_atom_site_label_2
_geom_angle_atom_site_label_3
_geom_angle
_geom_angle_site_symmetry_1
_geom_angle_site_symmetry_3
C7 C6 C5 123.59(18) . .
C7 C6 C1 118.15(18) . .
C5 C6 C1 118.25(18) . .
F8 C10 C1 120.17(19) . .
F8 C10 C9 117.88(18) . .
C9 C10 C1 121.95(18) . .
F6 C8 C7 121.01(18) . .
F6 C8 C9 118.54(18) . .
C7 C8 C9 120.44(19) . .
F5 C7 C6 120.49(18) . .
F5 C7 C8 118.22(18) . .
C8 C7 C6 121.29(18) . .
C11 C12 C17 118.95(18) . .
C11 C12 C13 122.85(18) . .
C13 C12 C17 118.20(18) . .
F4 C5 C6 120.06(18) . .
F4 C5 C4 118.36(18) . .
C4 C5 C6 121.53(19) . .
C11 C24 C19 118.99(18) . .
C11 C24 C23 123.07(18) . .
C23 C24 C19 117.93(18) . .
C18 C17 C12 119.22(18) . .
C18 C17 C16 122.36(18) . .
C16 C17 C12 118.42(18) . .
C18 C19 C24 119.25(18) . .
C18 C19 C20 122.21(18) . .
C20 C19 C24 118.54(18) . .
F2 C3 C4 118.9(2) . .
F2 C3 C2 120.7(2) . .
C2 C3 C4 120.4(2) . .
F3 C4 C5 121.1(2) . .
F3 C4 C3 118.52(19) . .
C5 C4 C3 120.3(2) . .
C10 C1 C6 118.19(18) . .
C10 C1 C2 123.88(19) . .
C2 C1 C6 117.93(19) . .
F7 C9 C10 121.40(18) . .
F7 C9 C8 118.64(18) . .
C10 C9 C8 119.95(19) . .
C12 C11 C24 121.51(18) . .
C12 C11 C25 119.30(18) . .
C24 C11 C25 119.16(18) . .
F1 C2 C3 118.42(19) . .
F1 C2 C1 120.07(19) . .
C3 C2 C1 121.50(19) . .
C12 C13 H13 119.4 . .
C14 C13 C12 121.3(2) . .
C14 C13 H13 119.4 . .
C26 C25 C11 117.70(18) . .
O1 C25 C11 120.09(19) . .
O1 C25 C26 122.2(2) . .
C24 C23 H23 119.3 . .
C22 C23 C24 121.5(2) . .
C22 C23 H23 119.3 . .
C16 C15 H15 119.7 . .
C16 C15 C14 120.5(2) . .
C14 C15 H15 119.7 . .
C17 C18 C19 122.06(18) . .
C17 C18 H18 119.0 . .
C19 C18 H18 119.0 . .
C17 C16 H16 119.4 . .
C15 C16 C17 121.1(2) . .
C15 C16 H16 119.4 . .
C25 C26 H26A 109.5 . .
C25 C26 H26B 109.5 . .
C25 C26 H26C 109.5 . .
H26A C26 H26B 109.5 . .
H26A C26 H26C 109.5 . .
H26B C26 H26C 109.5 . .
C20 C21 H21 119.9 . .
C20 C21 C22 120.3(2) . .
C22 C21 H21 119.9 . .
C19 C20 H20 119.2 . .
C21 C20 C19 121.5(2) . .
C21 C20 H20 119.2 . .
C13 C14 C15 120.5(2) . .
C13 C14 H14 119.8 . .
C15 C14 H14 119.8 . .
C23 C22 C21 120.2(2) . .
C23 C22 H22 119.9 . .
C21 C22 H22 119.9 . .

loop_
_geom_bond_atom_site_label_1
_geom_bond_atom_site_label_2
_geom_bond_distance
_geom_bond_site_symmetry_2
F7 C9 1.337(2) .
F3 C4 1.339(2) .
F5 C7 1.336(2) .
F8 C10 1.353(2) .
F6 C8 1.334(2) .
F4 C5 1.343(2) .
C6 C7 1.413(3) .
C6 C5 1.413(3) .
C6 C1 1.432(3) .
C10 C1 1.407(3) .
C10 C9 1.355(3) .
C8 C7 1.360(3) .
C8 C9 1.397(3) .
F1 C2 1.345(2) .
C12 C17 1.438(3) .
C12 C11 1.403(3) .
C12 C13 1.431(3) .
C5 C4 1.353(3) .
F2 C3 1.339(2) .
C24 C19 1.435(3) .
C24 C11 1.404(3) .
C24 C23 1.427(3) .
C17 C18 1.390(3) .
C17 C16 1.430(3) .
C19 C18 1.394(3) .
C19 C20 1.424(3) .
C3 C4 1.391(3) .
C3 C2 1.359(3) .
C1 C2 1.412(3) .
C11 C25 1.506(3) .
C13 H13 0.9300 .
C13 C14 1.355(3) .
C25 C26 1.490(3) .
C25 O1 1.213(2) .
C23 H23 0.9300 .
C23 C22 1.358(3) .
C15 H15 0.9300 .
C15 C16 1.356(3) .
C15 C14 1.419(3) .
C18 H18 0.9300 .
C16 H16 0.9300 .
C26 H26A 0.9600 .
C26 H26B 0.9600 .
C26 H26C 0.9600 .
C21 H21 0.9300 .
C21 C20 1.351(3) .
C21 C22 1.419(3) .
C20 H20 0.9300 .
C14 H14 0.9300 .
C22 H22 0.9300 .

loop_
_geom_torsion_atom_site_label_1
_geom_torsion_atom_site_label_2
_geom_torsion_atom_site_label_3
_geom_torsion_atom_site_label_4
_geom_torsion
_geom_torsion_site_symmetry_1
_geom_torsion_site_symmetry_2
_geom_torsion_site_symmetry_3
_geom_torsion_site_symmetry_4
F8 C10 C1 C6 -177.39(16) . . . .
F8 C10 C1 C2 2.5(3) . . . .
F8 C10 C9 F7 -1.6(3) . . . .
F8 C10 C9 C8 177.24(17) . . . .
F6 C8 C7 F5 -0.3(3) . . . .
F6 C8 C7 C6 -179.86(16) . . . .
F6 C8 C9 F7 0.1(3) . . . .
F6 C8 C9 C10 -178.76(17) . . . .
F4 C5 C4 F3 2.7(3) . . . .
F4 C5 C4 C3 -175.49(18) . . . .
C6 C5 C4 F3 -179.82(17) . . . .
C6 C5 C4 C3 2.0(3) . . . .
C6 C1 C2 F1 -178.66(17) . . . .
C6 C1 C2 C3 0.5(3) . . . .
C10 C1 C2 F1 1.5(3) . . . .
C10 C1 C2 C3 -179.38(18) . . . .
C7 C6 C5 F4 -3.5(3) . . . .
C7 C6 C5 C4 179.07(18) . . . .
C7 C6 C1 C10 -0.4(3) . . . .
C7 C6 C1 C2 179.70(17) . . . .
C7 C8 C9 F7 179.57(17) . . . .
C7 C8 C9 C10 0.7(3) . . . .
C12 C17 C18 C19 -0.4(3) . . . .
C12 C17 C16 C15 0.2(3) . . . .
C12 C11 C25 C26 -103.5(2) . . . .
C12 C11 C25 O1 74.3(3) . . . .
C12 C13 C14 C15 0.0(3) . . . .
C5 C6 C7 F5 -0.6(3) . . . .
C5 C6 C7 C8 178.91(18) . . . .
C5 C6 C1 C10 179.86(17) . . . .
C5 C6 C1 C2 0.0(3) . . . .
F2 C3 C4 F3 -0.1(3) . . . .
F2 C3 C4 C5 178.10(17) . . . .
F2 C3 C2 F1 -0.2(3) . . . .
F2 C3 C2 C1 -179.35(16) . . . .
C24 C19 C18 C17 0.6(3) . . . .
C24 C19 C20 C21 0.0(3) . . . .
C24 C11 C25 C26 78.3(2) . . . .
C24 C11 C25 O1 -103.9(2) . . . .
C24 C23 C22 C21 -1.3(3) . . . .
C17 C12 C11 C24 0.8(3) . . . .
C17 C12 C11 C25 -177.31(17) . . . .
C17 C12 C13 C14 0.9(3) . . . .
C19 C24 C11 C12 -0.6(3) . . . .
C19 C24 C11 C25 177.52(17) . . . .
C19 C24 C23 C22 2.3(3) . . . .
C4 C3 C2 F1 179.41(17) . . . .
C4 C3 C2 C1 0.2(3) . . . .
C1 C6 C7 F5 179.64(17) . . . .
C1 C6 C7 C8 -0.8(3) . . . .
C1 C6 C5 F4 176.23(17) . . . .
C1 C6 C5 C4 -1.2(3) . . . .
C1 C10 C9 F7 179.19(16) . . . .
C1 C10 C9 C8 -2.0(3) . . . .
C9 C10 C1 C6 1.8(3) . . . .
C9 C10 C1 C2 -178.30(18) . . . .
C9 C8 C7 F5 -179.75(17) . . . .
C9 C8 C7 C6 0.7(3) . . . .
C11 C12 C17 C18 -0.3(3) . . . .
C11 C12 C17 C16 179.24(16) . . . .
C11 C12 C13 C14 -179.32(18) . . . .
C11 C24 C19 C18 -0.1(3) . . . .
C11 C24 C19 C20 179.87(17) . . . .
C11 C24 C23 C22 -179.23(18) . . . .
C2 C3 C4 F3 -179.73(17) . . . .
C2 C3 C4 C5 -1.5(3) . . . .
C13 C12 C17 C18 179.46(17) . . . .
C13 C12 C17 C16 -1.0(3) . . . .
C13 C12 C11 C24 -178.97(17) . . . .
C13 C12 C11 C25 2.9(3) . . . .
C23 C24 C19 C18 178.42(16) . . . .
C23 C24 C19 C20 -1.6(3) . . . .
C23 C24 C11 C12 -179.03(17) . . . .
C23 C24 C11 C25 -0.9(3) . . . .
C18 C17 C16 C15 179.73(18) . . . .
C18 C19 C20 C21 179.96(18) . . . .
C16 C17 C18 C19 -179.90(17) . . . .
C16 C15 C14 C13 -0.8(3) . . . .
C20 C19 C18 C17 -179.39(17) . . . .
C20 C21 C22 C23 -0.4(3) . . . .
C14 C15 C16 C17 0.7(3) . . . .
C22 C21 C20 C19 1.0(3) . . . .
